data_4086635
loop_
_publ_author_name
'Wei, Yun'
'Wang, Shaowu'
'Zhu, Xiancui'
'Zhou, Shuangliu'
'Mu, Xiaolong'
'Huang, Zeming'
'Hong, Dongjing'

_publ_section_title
;
 Aluminum Complexes Bearing N-Protected 2-Amino- or 2-Imino-Functionalized
 Pyrrolyl Ligands: Synthesis, Structure, and Catalysis for Preparation of
 Pyrrolyl-End-Functionalized Polyesters
;
_journal_issue 16
_journal_name_full Organometallics
_journal_page_first 2621
_journal_paper_doi 10.1021/acs.organomet.6b00327
_journal_volume 35
_journal_year 2016
_chemical_formula_sum 'C56 H78 Al2 N4 O2'
_chemical_formula_weight 893.18
_chemical_name_systematic
; 
 ? 
;
_space_group_IT_number 2
_symmetry_cell_setting triclinic
_symmetry_space_group_name_Hall '-P 1'
_symmetry_space_group_name_H-M 'P -1'
_atom_sites_solution_hydrogens geom
_atom_sites_solution_primary direct
_atom_sites_solution_secondary difmap
_audit_creation_method SHELXL-97
_cell_angle_alpha 95.089(2)
_cell_angle_beta 95.951(2)
_cell_angle_gamma 105.241(2)
_cell_formula_units_Z 1
_cell_length_a 10.7701(13)
_cell_length_b 11.2577(14)
_cell_length_c 11.7012(14)
_cell_measurement_reflns_used 3324
_cell_measurement_temperature 293(2)
_cell_measurement_theta_max 25.52
_cell_measurement_theta_min 2.33
_cell_volume 1351.5(3)
_computing_cell_refinement 'Bruker SMART'
_computing_data_collection 'Bruker SMART'
_computing_data_reduction 'Bruker SAINT'
_computing_molecular_graphics 'Bruker SHELXTL'
_computing_publication_material 'Bruker SHELXTL'
_computing_structure_refinement 'SHELXL-97 (Sheldrick, 1997)'
_computing_structure_solution 'SHELXS-97 (Sheldrick, 1990)'
_diffrn_ambient_temperature 293(2)
_diffrn_measured_fraction_theta_full 0.974
_diffrn_measured_fraction_theta_max 0.974
_diffrn_measurement_device_type 'CCD area detector'
_diffrn_measurement_method 'phi and omega scans'
_diffrn_radiation_monochromator graphite
_diffrn_radiation_source 'fine-focus sealed tube'
_diffrn_radiation_type MoK\a
_diffrn_radiation_wavelength 0.71073
_diffrn_reflns_av_R_equivalents 0.0293
_diffrn_reflns_av_sigmaI/netI 0.0538
_diffrn_reflns_limit_h_max 14
_diffrn_reflns_limit_h_min -14
_diffrn_reflns_limit_k_max 14
_diffrn_reflns_limit_k_min -14
_diffrn_reflns_limit_l_max 15
_diffrn_reflns_limit_l_min -15
_diffrn_reflns_number 11795
_diffrn_reflns_theta_full 27.62
_diffrn_reflns_theta_max 27.62
_diffrn_reflns_theta_min 1.76
_exptl_absorpt_coefficient_mu 0.096
_exptl_absorpt_correction_T_max 0.9877
_exptl_absorpt_correction_T_min 0.9839
_exptl_absorpt_correction_type multi-scan
_exptl_crystal_colour colorless
_exptl_crystal_density_diffrn 1.097
_exptl_crystal_density_method 'not measured'
_exptl_crystal_description block
_exptl_crystal_F_000 484
_exptl_crystal_size_max 0.17
_exptl_crystal_size_mid 0.15
_exptl_crystal_size_min 0.13
_refine_diff_density_max 0.220
_refine_diff_density_min -0.176
_refine_diff_density_rms 0.033
_refine_ls_extinction_method none
_refine_ls_goodness_of_fit_ref 0.997
_refine_ls_hydrogen_treatment mixed
_refine_ls_matrix_type full
_refine_ls_number_parameters 296
_refine_ls_number_reflns 6118
_refine_ls_number_restraints 48
_refine_ls_restrained_S_all 0.997
_refine_ls_R_factor_all 0.1009
_refine_ls_R_factor_gt 0.0525
_refine_ls_shift/su_max 0.063
_refine_ls_shift/su_mean 0.001
_refine_ls_structure_factor_coef Fsqd
_refine_ls_weighting_details 'calc w=1/[\s^2^(Fo^2^)+(0.0709P)^2^+0.1452P] where P=(Fo^2^+2Fc^2^)/3'
_refine_ls_weighting_scheme calc
_refine_ls_wR_factor_gt 0.1309
_refine_ls_wR_factor_ref 0.1554
_reflns_number_gt 3593
_reflns_number_total 6118
_reflns_threshold_expression >2sigma(I)
_cod_data_source_file om6b00327_si_002.cif
_cod_data_source_block 141206a_0m
_cod_depositor_comments
;
The following automatic conversions were performed:

'_symmetry_cell_setting' value 'Triclinic' changed to 'triclinic'
according to
/usr/data/users/saulius/crontab/automatic-downloads/rss-feeds/ACS/lib/dictionaries/cif_core.dic
dictionary named 'cif_core.dic' version 2.4.2 from 2011-04-26.

Automatic conversion script
Id: cif_fix_values 4268 2015-11-12 08:31:59Z antanas 

 Adding full bibliography for 4086630--4086636.cif.
;
_cod_original_sg_symbol_H-M P-1
_cod_database_code 4086635

loop_
_symmetry_equiv_pos_as_xyz
'x, y, z'
'-x, -y, -z'

loop_
_atom_site_label
_atom_site_type_symbol
_atom_site_fract_x
_atom_site_fract_y
_atom_site_fract_z
_atom_site_U_iso_or_equiv
_atom_site_adp_type
_atom_site_occupancy
_atom_site_symmetry_multiplicity
_atom_site_calc_flag
_atom_site_refinement_flags
Al1 Al 0.04677(6) 0.50587(5) 0.11874(5) 0.04496(18) Uani 1 1 d .
C1 C 0.0015(3) 0.3628(2) 0.2025(2) 0.0712(7) Uani 1 1 d .
H1A H -0.0432 0.2908 0.1492 0.107 Uiso 1 1 calc R
H1B H -0.0537 0.3769 0.2586 0.107 Uiso 1 1 calc R
H1C H 0.0792 0.3500 0.2412 0.107 Uiso 1 1 calc R
C2 C 0.1915(2) 0.65974(17) 0.32569(15) 0.0472(5) Uani 1 1 d .
C3 C 0.3079(2) 0.6322(2) 0.36301(18) 0.0605(6) Uani 1 1 d .
C4 C 0.3565(3) 0.6587(2) 0.4809(2) 0.0782(7) Uani 1 1 d .
H4 H 0.4346 0.6429 0.5066 0.094 Uiso 1 1 calc R
C5 C 0.2920(3) 0.7071(2) 0.5589(2) 0.0819(8) Uani 1 1 d .
H5 H 0.3271 0.7262 0.6365 0.098 Uiso 1 1 calc R
C6 C 0.1761(3) 0.7274(2) 0.52286(18) 0.0685(7) Uani 1 1 d .
H6 H 0.1313 0.7575 0.5773 0.082 Uiso 1 1 calc R
C7 C 0.1225(2) 0.70458(17) 0.40753(16) 0.0526(5) Uani 1 1 d .
C8 C 0.3795(3) 0.5707(2) 0.2824(2) 0.0777(7) Uani 1 1 d .
H8 H 0.3317 0.5594 0.2045 0.093 Uiso 1 1 calc R
C9 C 0.5170(3) 0.6488(4) 0.2773(4) 0.1412(15) Uani 1 1 d .
H9A H 0.5142 0.7264 0.2506 0.212 Uiso 1 1 calc R
H9B H 0.5576 0.6053 0.2249 0.212 Uiso 1 1 calc R
H9C H 0.5658 0.6639 0.3531 0.212 Uiso 1 1 calc R
C10 C 0.3796(4) 0.4413(3) 0.3144(3) 0.1206(13) Uani 1 1 d .
H10A H 0.4242 0.4489 0.3912 0.181 Uiso 1 1 calc R
H10B H 0.4229 0.4027 0.2606 0.181 Uiso 1 1 calc R
H10C H 0.2918 0.3915 0.3114 0.181 Uiso 1 1 calc R
C11 C -0.0101(2) 0.7222(2) 0.37523(19) 0.0622(6) Uani 1 1 d .
H11 H -0.0230 0.7224 0.2911 0.075 Uiso 1 1 calc R
C12 C -0.0272(4) 0.8433(3) 0.4308(3) 0.1110(11) Uani 1 1 d .
H12A H -0.0201 0.8437 0.5133 0.166 Uiso 1 1 calc R
H12B H -0.1112 0.8511 0.4022 0.166 Uiso 1 1 calc R
H12C H 0.0388 0.9117 0.4119 0.166 Uiso 1 1 calc R
C13 C -0.1140(3) 0.6124(3) 0.4049(3) 0.0903(8) Uani 1 1 d .
H13A H -0.1056 0.5369 0.3656 0.135 Uiso 1 1 calc R
H13B H -0.1984 0.6219 0.3809 0.135 Uiso 1 1 calc R
H13C H -0.1032 0.6092 0.4870 0.135 Uiso 1 1 calc R
C14 C 0.2104(2) 0.75618(18) 0.14870(17) 0.0548(5) Uani 1 1 d .
H14A H 0.1898 0.7355 0.0654 0.066 Uiso 1 1 calc R
H14B H 0.3035 0.7710 0.1674 0.066 Uiso 1 1 calc R
C15 C 0.1779(2) 0.8750(2) 0.1809(2) 0.0661(6) Uani 1 1 d .
C16 C 0.0805(3) 0.9182(3) 0.1309(3) 0.1030(10) Uani 1 1 d .
H16 H 0.0174 0.8769 0.0697 0.124 Uiso 1 1 calc R
C17 C 0.0930(5) 1.0360(4) 0.1889(5) 0.150(2) Uani 1 1 d .
H17 H 0.0393 1.0867 0.1732 0.180 Uiso 1 1 calc R
C18 C 0.1957(5) 1.0625(3) 0.2707(4) 0.1367(17) Uani 1 1 d .
H18 H 0.2261 1.1356 0.3211 0.164 Uiso 1 1 calc R
C19 C 0.3731(3) 0.9688(3) 0.3326(2) 0.1015(11) Uani 1 1 d .
H19A H 0.3684 0.8877 0.3570 0.122 Uiso 1 1 calc R
H19B H 0.3882 1.0275 0.4019 0.122 Uiso 1 1 calc R
C20 C 0.4868(4) 1.0047(3) 0.2662(2) 0.0944(10) Uani 1 1 d U
C21 C 0.4802(4) 1.0659(3) 0.1700(3) 0.1121(12) Uani 1 1 d U
H21 H 0.4043 1.0859 0.1450 0.134 Uiso 1 1 calc R
C22 C 0.5859(5) 1.0976(4) 0.1104(4) 0.1479(19) Uani 1 1 d U
H22 H 0.5798 1.1380 0.0449 0.177 Uiso 1 1 calc R
C23 C 0.6971(5) 1.0714(5) 0.1450(5) 0.158(2) Uani 1 1 d U
H23 H 0.7671 1.0933 0.1035 0.190 Uiso 1 1 calc R
C24 C 0.7079(4) 1.0133(4) 0.2399(5) 0.1467(16) Uani 1 1 d U
H24 H 0.7853 0.9953 0.2638 0.176 Uiso 1 1 calc R
C25 C 0.6038(5) 0.9803(3) 0.3020(3) 0.1185(12) Uani 1 1 d U
H25 H 0.6122 0.9414 0.3682 0.142 Uiso 1 1 calc R
C26 C 0.2044(2) 0.4430(2) -0.0687(2) 0.0712(7) Uani 1 1 d .
H26 H 0.1757 0.4071 -0.1496 0.085 Uiso 1 1 calc R
C27 C 0.2418(3) 0.3452(3) -0.0075(3) 0.1013(10) Uani 1 1 d .
H27A H 0.2723 0.3766 0.0723 0.152 Uiso 1 1 calc R
H27B H 0.3096 0.3213 -0.0427 0.152 Uiso 1 1 calc R
H27C H 0.1679 0.2744 -0.0124 0.152 Uiso 1 1 calc R
C28 C 0.3109(3) 0.5577(3) -0.0704(3) 0.1019(10) Uani 1 1 d .
H28A H 0.2813 0.6100 -0.1212 0.153 Uiso 1 1 calc R
H28B H 0.3841 0.5360 -0.0975 0.153 Uiso 1 1 calc R
H28C H 0.3359 0.6011 0.0064 0.153 Uiso 1 1 calc R
N1 N 0.14613(15) 0.64671(13) 0.20291(12) 0.0450(4) Uani 1 1 d .
N2 N 0.2489(3) 0.96473(18) 0.2684(2) 0.0867(7) Uani 1 1 d .
O1 O 0.09315(13) 0.47407(12) -0.02554(10) 0.0492(3) Uani 1 1 d .

loop_
_atom_site_aniso_label
_atom_site_aniso_U_11
_atom_site_aniso_U_22
_atom_site_aniso_U_33
_atom_site_aniso_U_23
_atom_site_aniso_U_13
_atom_site_aniso_U_12
Al1 0.0582(4) 0.0391(3) 0.0377(3) 0.0009(2) 0.0072(2) 0.0144(3)
C1 0.0960(19) 0.0522(13) 0.0640(14) 0.0141(11) 0.0101(13) 0.0157(12)
C2 0.0643(13) 0.0353(9) 0.0390(9) 0.0023(8) 0.0034(9) 0.0104(9)
C3 0.0692(15) 0.0554(13) 0.0551(12) 0.0049(10) -0.0019(11) 0.0186(11)
C4 0.0825(18) 0.0812(18) 0.0642(15) 0.0085(13) -0.0165(13) 0.0209(14)
C5 0.106(2) 0.0786(18) 0.0444(13) 0.0016(12) -0.0101(14) 0.0069(16)
C6 0.0934(19) 0.0622(14) 0.0422(11) -0.0003(10) 0.0127(12) 0.0087(13)
C7 0.0727(15) 0.0399(10) 0.0414(10) 0.0021(8) 0.0128(10) 0.0080(10)
C8 0.0753(17) 0.0807(17) 0.0806(17) -0.0037(14) -0.0048(13) 0.0377(14)
C9 0.087(2) 0.143(3) 0.193(4) -0.031(3) 0.042(3) 0.039(2)
C10 0.161(3) 0.097(2) 0.115(3) -0.0044(19) -0.029(2) 0.078(2)
C11 0.0805(16) 0.0605(14) 0.0521(12) 0.0029(10) 0.0204(11) 0.0275(12)
C12 0.140(3) 0.085(2) 0.123(3) -0.0077(18) 0.042(2) 0.056(2)
C13 0.0758(18) 0.093(2) 0.100(2) 0.0166(17) 0.0228(15) 0.0146(15)
C14 0.0719(14) 0.0467(11) 0.0428(10) 0.0052(9) 0.0096(10) 0.0101(10)
C15 0.0875(17) 0.0425(12) 0.0695(14) 0.0145(11) 0.0238(13) 0.0121(12)
C16 0.116(2) 0.0697(19) 0.138(3) 0.0460(19) 0.027(2) 0.0368(17)
C17 0.185(5) 0.076(3) 0.234(6) 0.068(3) 0.095(4) 0.073(3)
C18 0.211(5) 0.0483(18) 0.166(4) 0.011(2) 0.085(4) 0.040(3)
C19 0.145(3) 0.0704(18) 0.0586(15) -0.0076(13) 0.0098(18) -0.0172(18)
C20 0.116(2) 0.0657(17) 0.0661(16) -0.0068(13) -0.0011(17) -0.0267(16)
C21 0.124(3) 0.094(2) 0.0804(19) 0.0157(17) 0.0037(18) -0.0344(19)
C22 0.147(4) 0.133(3) 0.104(3) 0.016(2) 0.008(3) -0.062(3)
C23 0.146(4) 0.147(4) 0.122(4) -0.012(3) 0.027(3) -0.059(3)
C24 0.113(3) 0.137(4) 0.147(4) -0.027(3) 0.010(3) -0.023(3)
C25 0.144(3) 0.090(2) 0.091(2) -0.0074(18) -0.004(2) -0.008(2)
C26 0.0671(16) 0.0844(18) 0.0690(14) -0.0089(13) 0.0172(12) 0.0355(14)
C27 0.091(2) 0.084(2) 0.141(3) -0.0002(19) 0.0196(19) 0.0487(17)
C28 0.082(2) 0.098(2) 0.132(3) 0.0050(19) 0.0531(19) 0.0248(17)
N1 0.0602(10) 0.0377(8) 0.0360(8) 0.0034(6) 0.0060(7) 0.0120(7)
N2 0.128(2) 0.0442(12) 0.0844(15) 0.0009(11) 0.0371(15) 0.0113(12)
O1 0.0540(8) 0.0544(8) 0.0411(7) -0.0022(6) 0.0100(6) 0.0195(6)

loop_
_atom_type_symbol
_atom_type_description
_atom_type_scat_dispersion_real
_atom_type_scat_dispersion_imag
_atom_type_scat_source
C C 0.0033 0.0016 'International Tables Vol C Tables 4.2.6.8 and 6.1.1.4'
H H 0.0000 0.0000 'International Tables Vol C Tables 4.2.6.8 and 6.1.1.4'
N N 0.0061 0.0033 'International Tables Vol C Tables 4.2.6.8 and 6.1.1.4'
O O 0.0106 0.0060 'International Tables Vol C Tables 4.2.6.8 and 6.1.1.4'
Al Al 0.0645 0.0514 'International Tables Vol C Tables 4.2.6.8 and 6.1.1.4'

loop_
_geom_angle_atom_site_label_1
_geom_angle_atom_site_label_2
_geom_angle_atom_site_label_3
_geom_angle
_geom_angle_site_symmetry_1
_geom_angle_site_symmetry_3
N1 Al1 O1 114.95(7) . .
N1 Al1 O1 114.13(7) . 2_565
O1 Al1 O1 79.33(6) . 2_565
N1 Al1 C1 115.63(9) . .
O1 Al1 C1 114.88(9) . .
O1 Al1 C1 112.82(9) 2_565 .
N1 Al1 Al1 122.65(6) . 2_565
O1 Al1 Al1 39.68(4) . 2_565
O1 Al1 Al1 39.65(4) 2_565 2_565
C1 Al1 Al1 121.68(8) . 2_565
Al1 C1 H1A 109.5 . .
Al1 C1 H1B 109.5 . .
H1A C1 H1B 109.5 . .
Al1 C1 H1C 109.5 . .
H1A C1 H1C 109.5 . .
H1B C1 H1C 109.5 . .
C3 C2 C7 119.71(18) . .
C3 C2 N1 119.77(18) . .
C7 C2 N1 120.47(18) . .
C4 C3 C2 118.4(2) . .
C4 C3 C8 118.8(2) . .
C2 C3 C8 122.81(19) . .
C5 C4 C3 121.5(2) . .
C5 C4 H4 119.3 . .
C3 C4 H4 119.3 . .
C6 C5 C4 119.7(2) . .
C6 C5 H5 120.1 . .
C4 C5 H5 120.1 . .
C5 C6 C7 122.1(2) . .
C5 C6 H6 119.0 . .
C7 C6 H6 119.0 . .
C6 C7 C2 118.5(2) . .
C6 C7 C11 118.9(2) . .
C2 C7 C11 122.49(18) . .
C3 C8 C9 113.1(2) . .
C3 C8 C10 110.8(3) . .
C9 C8 C10 110.8(3) . .
C3 C8 H8 107.3 . .
C9 C8 H8 107.3 . .
C10 C8 H8 107.3 . .
C8 C9 H9A 109.5 . .
C8 C9 H9B 109.5 . .
H9A C9 H9B 109.5 . .
C8 C9 H9C 109.5 . .
H9A C9 H9C 109.5 . .
H9B C9 H9C 109.5 . .
C8 C10 H10A 109.5 . .
C8 C10 H10B 109.5 . .
H10A C10 H10B 109.5 . .
C8 C10 H10C 109.5 . .
H10A C10 H10C 109.5 . .
H10B C10 H10C 109.5 . .
C7 C11 C12 114.0(2) . .
C7 C11 C13 109.72(19) . .
C12 C11 C13 110.2(2) . .
C7 C11 H11 107.6 . .
C12 C11 H11 107.6 . .
C13 C11 H11 107.6 . .
C11 C12 H12A 109.5 . .
C11 C12 H12B 109.5 . .
H12A C12 H12B 109.5 . .
C11 C12 H12C 109.5 . .
H12A C12 H12C 109.5 . .
H12B C12 H12C 109.5 . .
C11 C13 H13A 109.5 . .
C11 C13 H13B 109.5 . .
H13A C13 H13B 109.5 . .
C11 C13 H13C 109.5 . .
H13A C13 H13C 109.5 . .
H13B C13 H13C 109.5 . .
N1 C14 C15 117.51(17) . .
N1 C14 H14A 107.9 . .
C15 C14 H14A 107.9 . .
N1 C14 H14B 107.9 . .
C15 C14 H14B 107.9 . .
H14A C14 H14B 107.2 . .
C16 C15 N2 107.4(2) . .
C16 C15 C14 128.9(2) . .
N2 C15 C14 123.7(2) . .
C15 C16 C17 107.5(4) . .
C15 C16 H16 126.2 . .
C17 C16 H16 126.2 . .
C18 C17 C16 107.9(4) . .
C18 C17 H17 126.0 . .
C16 C17 H17 126.0 . .
C17 C18 N2 109.0(4) . .
C17 C18 H18 125.5 . .
N2 C18 H18 125.5 . .
N2 C19 C20 114.4(2) . .
N2 C19 H19A 108.7 . .
C20 C19 H19A 108.7 . .
N2 C19 H19B 108.7 . .
C20 C19 H19B 108.7 . .
H19A C19 H19B 107.6 . .
C21 C20 C25 117.6(3) . .
C21 C20 C19 121.4(4) . .
C25 C20 C19 120.9(3) . .
C20 C21 C22 120.3(4) . .
C20 C21 H21 119.9 . .
C22 C21 H21 119.9 . .
C23 C22 C21 121.2(5) . .
C23 C22 H22 119.4 . .
C21 C22 H22 119.4 . .
C22 C23 C24 120.2(5) . .
C22 C23 H23 119.9 . .
C24 C23 H23 119.9 . .
C23 C24 C25 120.1(5) . .
C23 C24 H24 119.9 . .
C25 C24 H24 119.9 . .
C24 C25 C20 120.5(4) . .
C24 C25 H25 119.8 . .
C20 C25 H25 119.8 . .
O1 C26 C27 111.6(2) . .
O1 C26 C28 110.2(2) . .
C27 C26 C28 115.4(2) . .
O1 C26 H26 106.4 . .
C27 C26 H26 106.4 . .
C28 C26 H26 106.4 . .
C26 C27 H27A 109.5 . .
C26 C27 H27B 109.5 . .
H27A C27 H27B 109.5 . .
C26 C27 H27C 109.5 . .
H27A C27 H27C 109.5 . .
H27B C27 H27C 109.5 . .
C26 C28 H28A 109.5 . .
C26 C28 H28B 109.5 . .
H28A C28 H28B 109.5 . .
C26 C28 H28C 109.5 . .
H28A C28 H28C 109.5 . .
H28B C28 H28C 109.5 . .
C2 N1 C14 111.84(14) . .
C2 N1 Al1 125.10(11) . .
C14 N1 Al1 122.18(12) . .
C18 N2 C15 108.2(3) . .
C18 N2 C19 123.9(3) . .
C15 N2 C19 126.9(2) . .
C26 O1 Al1 135.12(13) . .
C26 O1 Al1 124.20(12) . 2_565
Al1 O1 Al1 100.67(6) . 2_565

loop_
_geom_bond_atom_site_label_1
_geom_bond_atom_site_label_2
_geom_bond_distance
_geom_bond_site_symmetry_2
Al1 N1 1.8004(16) .
Al1 O1 1.8411(13) .
Al1 O1 1.8420(14) 2_565
Al1 C1 1.938(2) .
Al1 Al1 2.8351(11) 2_565
C1 H1A 0.9600 .
C1 H1B 0.9600 .
C1 H1C 0.9600 .
C2 C3 1.404(3) .
C2 C7 1.408(3) .
C2 N1 1.450(2) .
C3 C4 1.401(3) .
C3 C8 1.510(3) .
C4 C5 1.362(4) .
C4 H4 0.9300 .
C5 C6 1.358(4) .
C5 H5 0.9300 .
C6 C7 1.385(3) .
C6 H6 0.9300 .
C7 C11 1.507(3) .
C8 C9 1.521(4) .
C8 C10 1.536(4) .
C8 H8 0.9800 .
C9 H9A 0.9600 .
C9 H9B 0.9600 .
C9 H9C 0.9600 .
C10 H10A 0.9600 .
C10 H10B 0.9600 .
C10 H10C 0.9600 .
C11 C12 1.522(3) .
C11 C13 1.526(3) .
C11 H11 0.9800 .
C12 H12A 0.9600 .
C12 H12B 0.9600 .
C12 H12C 0.9600 .
C13 H13A 0.9600 .
C13 H13B 0.9600 .
C13 H13C 0.9600 .
C14 N1 1.477(2) .
C14 C15 1.496(3) .
C14 H14A 0.9700 .
C14 H14B 0.9700 .
C15 C16 1.368(4) .
C15 N2 1.379(3) .
C16 C17 1.401(5) .
C16 H16 0.9300 .
C17 C18 1.336(5) .
C17 H17 0.9300 .
C18 N2 1.367(4) .
C18 H18 0.9300 .
C19 N2 1.453(4) .
C19 C20 1.504(4) .
C19 H19A 0.9700 .
C19 H19B 0.9700 .
C20 C21 1.376(4) .
C20 C25 1.390(5) .
C21 C22 1.380(5) .
C21 H21 0.9300 .
C22 C23 1.339(7) .
C22 H22 0.9300 .
C23 C24 1.347(6) .
C23 H23 0.9300 .
C24 C25 1.386(6) .
C24 H24 0.9300 .
C25 H25 0.9300 .
C26 O1 1.458(2) .
C26 C27 1.484(4) .
C26 C28 1.488(4) .
C26 H26 0.9800 .
C27 H27A 0.9600 .
C27 H27B 0.9600 .
C27 H27C 0.9600 .
C28 H28A 0.9600 .
C28 H28B 0.9600 .
C28 H28C 0.9600 .
O1 Al1 1.8420(14) 2_565
